data_4034732
loop_
_publ_author_name
'Chong, Kam-Weng'
'Thomas, Noel F.'
'Low, Yun-Yee'
'Kam, Toh-Seok'

_publ_section_title
;
 Reactivity of Anodically Generated 4-Methoxystilbene Cation Radicals: The
 Influence of Ortho-Substituted Hydroxymethyl, Aminomethyl, and Carboxylic
 Acid Groups.
;
_journal_issue 24
_journal_name_full 'The Journal of organic chemistry'
_journal_page_first 15087
_journal_page_last 15100
_journal_paper_doi 10.1021/acs.joc.8b02360
_journal_volume 83
_journal_year 2018
_chemical_formula_moiety 'C32 H26 O6'
_chemical_formula_sum 'C32 H26 O6'
_chemical_formula_weight 506.53
_chemical_melting_point 145.0(10)
_space_group_crystal_system monoclinic
_space_group_IT_number 14
_space_group_name_Hall '-P 2ybc'
_space_group_name_H-M_alt 'P 1 21/c 1'
_atom_sites_solution_hydrogens geom
_audit_creation_method SHELXL-2014/7
_cell_angle_alpha 90
_cell_angle_beta 102.9790(10)
_cell_angle_gamma 90
_cell_formula_units_Z 2
_cell_length_a 9.5738(2)
_cell_length_b 7.0069(2)
_cell_length_c 18.4103(4)
_cell_measurement_reflns_used 3681
_cell_measurement_temperature 296(2)
_cell_measurement_theta_max 26.44
_cell_measurement_theta_min 2.77
_cell_volume 1203.46(5)
_computing_cell_refinement 'SAINT (Bruker, 2007)'
_computing_data_collection 'APEX2 (Bruker, 2007)'
_computing_data_reduction 'SAINT (Bruker, 2007)'
_computing_molecular_graphics 'X-SEED (Barbour, 2001)'
_computing_publication_material 'enCIFer (Allen, et. al., J. Applied Cryst., 37, 335-338, 2004)'
_computing_structure_refinement 'SHELXL-2014/7 (Sheldrick, 2014)'
_computing_structure_solution 'SHELXL-2014/7 (Sheldrick, 2014)'
_diffrn_ambient_temperature 296(2)
_diffrn_measured_fraction_theta_full 1.000
_diffrn_measured_fraction_theta_max 1.000
_diffrn_measurement_device_type 'Bruker APEX-II CCD'
_diffrn_measurement_method '\w scans'
_diffrn_radiation_type MoK\a
_diffrn_radiation_wavelength 0.71073
_diffrn_reflns_av_R_equivalents 0.0245
_diffrn_reflns_av_unetI/netI 0.0204
_diffrn_reflns_Laue_measured_fraction_full 1.000
_diffrn_reflns_Laue_measured_fraction_max 1.000
_diffrn_reflns_limit_h_max 11
_diffrn_reflns_limit_h_min -12
_diffrn_reflns_limit_k_max 8
_diffrn_reflns_limit_k_min -8
_diffrn_reflns_limit_l_max 22
_diffrn_reflns_limit_l_min -23
_diffrn_reflns_number 10343
_diffrn_reflns_point_group_measured_fraction_full 1.000
_diffrn_reflns_point_group_measured_fraction_max 1.000
_diffrn_reflns_theta_full 25.242
_diffrn_reflns_theta_max 26.448
_diffrn_reflns_theta_min 2.183
_diffrn_source 'fine-focus sealed tube'
_exptl_absorpt_coefficient_mu 0.096
_exptl_absorpt_correction_T_max 1.00000
_exptl_absorpt_correction_T_min 0.82163
_exptl_absorpt_correction_type multi-scan
_exptl_absorpt_process_details
;
CrysAlisPro 1.171.38.43 (Rigaku Oxford Diffraction, 2015)
Empirical absorption correction using spherical harmonics,
 implemented in SCALE3 ABSPACK scaling algorithm.
;
_exptl_crystal_colour colorless
_exptl_crystal_density_diffrn 1.398
_exptl_crystal_description block
_exptl_crystal_F_000 532
_exptl_crystal_size_max 0.4
_exptl_crystal_size_mid 0.3
_exptl_crystal_size_min 0.2
_refine_diff_density_max 0.278
_refine_diff_density_min -0.226
_refine_diff_density_rms 0.047
_refine_ls_extinction_method none
_refine_ls_goodness_of_fit_ref 1.043
_refine_ls_hydrogen_treatment constr
_refine_ls_matrix_type full
_refine_ls_number_parameters 173
_refine_ls_number_reflns 2475
_refine_ls_number_restraints 0
_refine_ls_restrained_S_all 1.043
_refine_ls_R_factor_all 0.0429
_refine_ls_R_factor_gt 0.0358
_refine_ls_shift/su_max <0.001
_refine_ls_shift/su_mean <0.001
_refine_ls_structure_factor_coef Fsqd
_refine_ls_weighting_details 'w=1/[\s^2^(Fo^2^)+(0.0425P)^2^+0.4688P] where P=(Fo^2^+2Fc^2^)/3'
_refine_ls_weighting_scheme calc
_refine_ls_wR_factor_gt 0.0860
_refine_ls_wR_factor_ref 0.0910
_reflns_Friedel_coverage 0.000
_reflns_number_gt 2135
_reflns_number_total 2475
_reflns_threshold_expression 'I > 2\s(I)'
_cod_data_source_file jo8b02360_si_007.cif
_cod_data_source_block CKW_4877
_cod_depositor_comments
;
The following automatic conversions were performed:

data name '__computing_structure_refinement' was replaced with
'_computing_structure_refinement'.

Automatic conversion script
Id: cif_correct_tags 6909 2019-04-08 15:41:33Z antanas 

The following automatic conversions were performed:

data item '_chemical_melting_point' value '144-146' was changed to
'145.0(10)' -- the average value was taken and precision was
estimated.

Automatic conversion script
Id: cif_fix_values 6909 2019-04-08 15:41:33Z antanas 
;
_cod_original_sg_symbol_H-M 'P 21/c'
_cod_database_code 4034732
_shelx_shelxl_version_number 2014/7
_shelx_space_group_comment
;
The symmetry employed for this shelxl refinement is uniquely defined
by the following loop, which should always be used as a source of
symmetry information in preference to the above space-group names.
They are only intended as comments.
;

loop_
_space_group_symop_operation_xyz
'x, y, z'
'-x, y+1/2, -z+1/2'
'-x, -y, -z'
'x, -y-1/2, z-1/2'

loop_
_atom_site_label
_atom_site_type_symbol
_atom_site_fract_x
_atom_site_fract_y
_atom_site_fract_z
_atom_site_U_iso_or_equiv
_atom_site_adp_type
_atom_site_occupancy
_atom_site_site_symmetry_order
_atom_site_calc_flag
_atom_site_refinement_flags_posn
_atom_site_refinement_flags_adp
C2A C 0.15735(13) 0.29787(19) 0.03705(7) 0.0179(3) Uani 1 1 d . .
H2A H 0.1901 0.2299 0.0008 0.021 Uiso 1 1 calc R U
C1A C 0.20175(12) 0.48541(18) 0.05167(7) 0.0153(3) Uani 1 1 d . .
C4A C 0.01555(12) 0.31044(18) 0.12895(7) 0.0170(3) Uani 1 1 d . .
C3A C 0.06536(13) 0.20897(18) 0.07515(7) 0.0183(3) Uani 1 1 d . .
H3A H 0.0375 0.0829 0.0647 0.022 Uiso 1 1 calc R U
C5A C 0.05500(13) 0.50051(18) 0.14264(7) 0.0188(3) Uani 1 1 d . .
H5A H 0.0193 0.5701 0.1775 0.023 Uiso 1 1 calc R U
C6A C 0.14760(13) 0.58626(18) 0.10431(7) 0.0177(3) Uani 1 1 d . .
H6A H 0.1738 0.7131 0.1140 0.021 Uiso 1 1 calc R U
C15A C 0.41525(13) 0.85291(18) 0.07283(7) 0.0192(3) Uani 1 1 d . .
C9A C 0.52551(12) 0.53354(17) 0.10625(6) 0.0142(3) Uani 1 1 d . .
C11A C 0.57565(14) 0.7913(2) 0.19634(7) 0.0224(3) Uani 1 1 d . .
H11A H 0.5635 0.9177 0.2091 0.027 Uiso 1 1 calc R U
C16A C -0.11847(15) 0.04245(19) 0.15616(8) 0.0257(3) Uani 1 1 d . .
H16A H -0.1723 0.0333 0.1056 0.038 Uiso 1 1 calc R U
H16B H -0.1781 0.0056 0.1893 0.038 Uiso 1 1 calc R U
H16C H -0.0368 -0.0407 0.1632 0.038 Uiso 1 1 calc R U
C14A C 0.61170(13) 0.41307(19) 0.15735(7) 0.0184(3) Uani 1 1 d . .
H14A H 0.6240 0.2865 0.1449 0.022 Uiso 1 1 calc R U
C7A C 0.30508(12) 0.56772(17) 0.00825(7) 0.0151(3) Uani 1 1 d . .
H7A H 0.2648 0.5408 -0.0445 0.018 Uiso 1 1 calc R U
C10A C 0.50780(13) 0.72268(18) 0.12616(7) 0.0166(3) Uani 1 1 d . .
C8A C 0.45340(12) 0.47275(17) 0.02830(6) 0.0135(3) Uani 1 1 d . .
H8A H 0.4407 0.3339 0.0276 0.016 Uiso 1 1 calc R U
C13A C 0.67956(14) 0.4824(2) 0.22710(7) 0.0246(3) Uani 1 1 d . .
H13A H 0.7381 0.4018 0.2610 0.030 Uiso 1 1 calc R U
C12A C 0.66111(14) 0.6699(2) 0.24681(7) 0.0262(3) Uani 1 1 d . .
H12A H 0.7061 0.7142 0.2939 0.031 Uiso 1 1 calc R U
O4A O -0.07122(10) 0.23452(13) 0.17163(5) 0.0225(2) Uani 1 1 d . .
O15A O 0.42047(11) 1.02462(13) 0.07753(6) 0.0299(3) Uani 1 1 d . .
O7A O 0.31770(9) 0.77419(12) 0.01581(5) 0.0184(2) Uani 1 1 d . .

loop_
_atom_site_aniso_label
_atom_site_aniso_U_11
_atom_site_aniso_U_22
_atom_site_aniso_U_33
_atom_site_aniso_U_23
_atom_site_aniso_U_13
_atom_site_aniso_U_12
C2A 0.0155(6) 0.0227(6) 0.0158(6) -0.0034(5) 0.0044(5) 0.0001(5)
C1A 0.0106(6) 0.0203(6) 0.0140(6) 0.0021(5) 0.0005(4) 0.0009(5)
C4A 0.0110(5) 0.0243(7) 0.0157(6) 0.0049(5) 0.0030(4) 0.0016(5)
C3A 0.0164(6) 0.0179(6) 0.0198(6) -0.0010(5) 0.0022(5) -0.0024(5)
C5A 0.0172(6) 0.0233(7) 0.0169(6) -0.0010(5) 0.0061(5) 0.0036(5)
C6A 0.0168(6) 0.0174(6) 0.0186(6) -0.0001(5) 0.0036(5) 0.0008(5)
C15A 0.0195(6) 0.0164(6) 0.0251(7) -0.0003(5) 0.0123(5) -0.0003(5)
C9A 0.0113(5) 0.0175(6) 0.0153(6) 0.0012(5) 0.0065(4) -0.0022(4)
C11A 0.0187(6) 0.0257(7) 0.0254(7) -0.0084(6) 0.0103(5) -0.0084(5)
C16A 0.0232(7) 0.0265(7) 0.0284(7) 0.0060(6) 0.0084(6) -0.0051(6)
C14A 0.0159(6) 0.0221(6) 0.0182(6) 0.0041(5) 0.0062(5) 0.0010(5)
C7A 0.0151(6) 0.0149(6) 0.0153(6) 0.0009(5) 0.0036(5) 0.0008(5)
C10A 0.0136(6) 0.0187(6) 0.0193(6) -0.0005(5) 0.0075(5) -0.0030(5)
C8A 0.0131(6) 0.0130(6) 0.0148(6) 0.0012(4) 0.0043(5) -0.0002(4)
C13A 0.0164(6) 0.0396(8) 0.0174(6) 0.0072(6) 0.0026(5) 0.0003(6)
C12A 0.0192(6) 0.0428(9) 0.0165(6) -0.0066(6) 0.0039(5) -0.0103(6)
O4A 0.0210(5) 0.0253(5) 0.0242(5) 0.0026(4) 0.0114(4) -0.0027(4)
O15A 0.0343(6) 0.0140(5) 0.0438(6) 0.0003(4) 0.0135(5) 0.0002(4)
O7A 0.0172(4) 0.0159(4) 0.0222(5) 0.0055(4) 0.0048(3) 0.0030(3)

loop_
_atom_type_symbol
_atom_type_description
_atom_type_scat_dispersion_real
_atom_type_scat_dispersion_imag
_atom_type_scat_source
C C 0.0033 0.0016 'International Tables Vol C Tables 4.2.6.8 and 6.1.1.4'
H H 0.0000 0.0000 'International Tables Vol C Tables 4.2.6.8 and 6.1.1.4'
O O 0.0106 0.0060 'International Tables Vol C Tables 4.2.6.8 and 6.1.1.4'

loop_
_geom_angle_atom_site_label_1
_geom_angle_atom_site_label_2
_geom_angle_atom_site_label_3
_geom_angle
_geom_angle_site_symmetry_1
_geom_angle_site_symmetry_3
C1A C2A C3A 121.81(11) . .
C1A C2A H2A 119.1 . .
C3A C2A H2A 119.1 . .
C2A C1A C6A 118.05(11) . .
C2A C1A C7A 117.68(11) . .
C6A C1A C7A 124.26(11) . .
O4A C4A C3A 124.00(12) . .
O4A C4A C5A 116.21(11) . .
C3A C4A C5A 119.79(11) . .
C4A C3A C2A 119.25(12) . .
C4A C3A H3A 120.4 . .
C2A C3A H3A 120.4 . .
C6A C5A C4A 120.03(12) . .
C6A C5A H5A 120.0 . .
C4A C5A H5A 120.0 . .
C5A C6A C1A 121.01(12) . .
C5A C6A H6A 119.5 . .
C1A C6A H6A 119.5 . .
O15A C15A O7A 118.13(12) . .
O15A C15A C10A 123.93(12) . .
O7A C15A C10A 117.94(11) . .
C14A C9A C10A 119.20(11) . .
C14A C9A C8A 123.25(11) . .
C10A C9A C8A 117.50(11) . .
C12A C11A C10A 119.50(13) . .
C12A C11A H11A 120.3 . .
C10A C11A H11A 120.3 . .
O4A C16A H16A 109.5 . .
O4A C16A H16B 109.5 . .
H16A C16A H16B 109.5 . .
O4A C16A H16C 109.5 . .
H16A C16A H16C 109.5 . .
H16B C16A H16C 109.5 . .
C9A C14A C13A 119.77(12) . .
C9A C14A H14A 120.1 . .
C13A C14A H14A 120.1 . .
O7A C7A C1A 112.15(9) . .
O7A C7A C8A 110.80(9) . .
C1A C7A C8A 112.67(9) . .
O7A C7A H7A 106.9 . .
C1A C7A H7A 106.9 . .
C8A C7A H7A 106.9 . .
C11A C10A C9A 120.79(12) . .
C11A C10A C15A 119.13(12) . .
C9A C10A C15A 120.07(11) . .
C9A C8A C7A 107.89(9) . .
C9A C8A C8A 110.95(12) . 3_665
C7A C8A C8A 111.66(11) . 3_665
C9A C8A H8A 108.8 . .
C7A C8A H8A 108.8 . .
C8A C8A H8A 108.8 3_665 .
C12A C13A C14A 120.86(13) . .
C12A C13A H13A 119.6 . .
C14A C13A H13A 119.6 . .
C11A C12A C13A 119.88(12) . .
C11A C12A H12A 120.1 . .
C13A C12A H12A 120.1 . .
C4A O4A C16A 117.16(10) . .
C15A O7A C7A 120.41(9) . .

loop_
_geom_bond_atom_site_label_1
_geom_bond_atom_site_label_2
_geom_bond_distance
_geom_bond_site_symmetry_2
C2A C1A 1.3887(17) .
C2A C3A 1.3904(17) .
C2A H2A 0.9300 .
C1A C6A 1.3903(17) .
C1A C7A 1.5185(16) .
C4A O4A 1.3726(14) .
C4A C3A 1.3878(18) .
C4A C5A 1.3918(18) .
C3A H3A 0.9300 .
C5A C6A 1.3878(17) .
C5A H5A 0.9300 .
C6A H6A 0.9300 .
C15A O15A 1.2065(16) .
C15A O7A 1.3557(16) .
C15A C10A 1.4802(18) .
C9A C14A 1.3892(17) .
C9A C10A 1.3955(17) .
C9A C8A 1.5075(16) .
C11A C12A 1.384(2) .
C11A C10A 1.3948(18) .
C11A H11A 0.9300 .
C16A O4A 1.4279(16) .
C16A H16A 0.9600 .
C16A H16B 0.9600 .
C16A H16C 0.9600 .
C14A C13A 1.3902(18) .
C14A H14A 0.9300 .
C7A O7A 1.4559(14) .
C7A C8A 1.5362(16) .
C7A H7A 0.9800 .
C8A C8A 1.564(2) 3_665
C8A H8A 0.9800 .
C13A C12A 1.385(2) .
C13A H13A 0.9300 .
C12A H12A 0.9300 .

loop_
_geom_torsion_atom_site_label_1
_geom_torsion_atom_site_label_2
_geom_torsion_atom_site_label_3
_geom_torsion_atom_site_label_4
_geom_torsion
_geom_torsion_site_symmetry_4
C3A C2A C1A C6A -2.16(18) .
C3A C2A C1A C7A 178.59(11) .
O4A C4A C3A C2A -177.53(11) .
C5A C4A C3A C2A 1.71(18) .
C1A C2A C3A C4A 0.45(18) .
O4A C4A C5A C6A 177.19(11) .
C3A C4A C5A C6A -2.10(18) .
C4A C5A C6A C1A 0.35(18) .
C2A C1A C6A C5A 1.75(17) .
C7A C1A C6A C5A -179.06(11) .
C10A C9A C14A C13A -0.40(17) .
C8A C9A C14A C13A 177.16(11) .
C2A C1A C7A O7A 166.93(10) .
C6A C1A C7A O7A -12.26(16) .
C2A C1A C7A C8A -67.24(14) .
C6A C1A C7A C8A 113.57(13) .
C12A C11A C10A C9A -0.21(18) .
C12A C11A C10A C15A 179.30(11) .
C14A C9A C10A C11A 0.13(17) .
C8A C9A C10A C11A -177.57(11) .
C14A C9A C10A C15A -179.38(11) .
C8A C9A C10A C15A 2.92(16) .
O15A C15A C10A C11A 19.05(19) .
O7A C15A C10A C11A -160.17(11) .
O15A C15A C10A C9A -161.43(12) .
O7A C15A C10A C9A 19.35(16) .
C14A C9A C8A C7A 142.80(11) .
C10A C9A C8A C7A -39.60(13) .
C14A C9A C8A C8A -94.60(15) 3_665
C10A C9A C8A C8A 83.01(15) 3_665
O7A C7A C8A C9A 56.47(12) .
C1A C7A C8A C9A -70.09(12) .
O7A C7A C8A C8A -65.70(14) 3_665
C1A C7A C8A C8A 167.75(12) 3_665
C9A C14A C13A C12A 0.77(19) .
C10A C11A C12A C13A 0.56(19) .
C14A C13A C12A C11A -0.8(2) .
C3A C4A O4A C16A -3.58(17) .
C5A C4A O4A C16A 177.16(11) .
O15A C15A O7A C7A -178.91(11) .
C10A C15A O7A C7A 0.35(15) .
C1A C7A O7A C15A 88.06(12) .
C8A C7A O7A C15A -38.79(14) .
